data_2103802
loop_
_publ_author_name
'Clemente, Dore Augusto'
'Marzotto, Armando'

_publ_section_title
;
 22 Space-group changes
;
_journal_issue 1
_journal_name_full 'Acta Crystallographica Section B'
_journal_page_first 43
_journal_page_last 50
_journal_paper_doi 10.1107/S0108768102022668
_journal_volume 59
_journal_year 2003
_chemical_formula_sum 'C33 H57 Cl O6 Zr'
_chemical_formula_weight 676.46
_chemical_name_systematic
;
Chloro-tris(2,2,6,6-tetramethyl-3,5-heptanedionato)-zirconium(iv)
;
_space_group_IT_number 11
_symmetry_space_group_name_Hall '-P 2yb'
_symmetry_space_group_name_H-M 'P 1 21/m 1'
_atom_sites_solution_hydrogens geom
_atom_sites_solution_primary direct
_atom_sites_solution_secondary difmap
_cell_angle_alpha 90.00
_cell_angle_beta 117.68(5)
_cell_angle_gamma 90.00
_cell_formula_units_Z 2
_cell_length_a 10.679(5)
_cell_length_b 18.263(7)
_cell_length_c 10.973(5)
_cell_measurement_temperature 293(2)
_cell_volume 1895.2(17)
_computing_structure_refinement 'SHELXL-97 (Sheldrick, 1997)'
_computing_structure_solution 'SHELXS-97 (Sheldrick, 1990)'
_diffrn_ambient_temperature 293(2)
_diffrn_measured_fraction_theta_full 0.238
_diffrn_measured_fraction_theta_max 0.238
_diffrn_radiation_monochromator graphite
_diffrn_radiation_source 'fine-focus sealed tube'
_diffrn_radiation_type MoK\a
_diffrn_radiation_wavelength 0.71073
_diffrn_reflns_av_R_equivalents 0.0064
_diffrn_reflns_av_sigmaI/netI 0.0852
_diffrn_reflns_limit_h_max 11
_diffrn_reflns_limit_h_min -11
_diffrn_reflns_limit_k_max 19
_diffrn_reflns_limit_k_min -19
_diffrn_reflns_limit_l_max 11
_diffrn_reflns_limit_l_min -11
_diffrn_reflns_number 20610
_diffrn_reflns_theta_full 52.17
_diffrn_reflns_theta_max 52.17
_diffrn_reflns_theta_min 2.10
_exptl_absorpt_coefficient_mu 0.397
_exptl_crystal_density_diffrn 1.185
_exptl_crystal_density_method 'not measured'
_exptl_crystal_F_000 720
_refine_diff_density_max 4.041
_refine_diff_density_min -7.228
_refine_ls_extinction_method none
_refine_ls_goodness_of_fit_ref 0.743
_refine_ls_hydrogen_treatment mixed
_refine_ls_matrix_type full
_refine_ls_number_parameters 96
_refine_ls_number_reflns 5289
_refine_ls_number_restraints 0
_refine_ls_restrained_S_all 0.743
_refine_ls_R_factor_all 0.2218
_refine_ls_R_factor_gt 0.2207
_refine_ls_shift/su_max 90.043
_refine_ls_shift/su_mean 0.938
_refine_ls_structure_factor_coef Fsqd
_refine_ls_weighting_details 'calc w=1/[\s^2^(Fo^2^)+(0.0000P)^2^+181.8093P] where P=(Fo^2^+2Fc^2^)/3'
_refine_ls_weighting_scheme calc
_refine_ls_wR_factor_gt 0.3946
_refine_ls_wR_factor_ref 0.3953
_reflns_number_gt 5255
_reflns_number_total 5289
_reflns_threshold_expression >2sigma(I)
_cod_data_source_file an0613.cif
_cod_data_source_block zexbuz01
_cod_original_cell_volume 1895.2(14)
_cod_original_sg_symbol_H-M 'P 21/m'
_cod_database_code 2103802

loop_
_symmetry_equiv_pos_as_xyz
'x, y, z'
'-x, y+1/2, -z'
'-x, -y, -z'
'x, -y-1/2, z'

loop_
_atom_site_label
_atom_site_fract_x
_atom_site_fract_y
_atom_site_fract_z
_atom_site_U_iso_or_equiv
_atom_site_adp_type
_atom_site_calc_flag
_atom_site_refinement_flags
_atom_site_occupancy
_atom_site_type_symbol
Zr1 0.84820(13) 0.2500 0.37470(13) 0.0200(3) Uiso d S 1 Zr
Cl1 0.7498(3) 0.2500 0.1192(3) 0.0200(6) Uiso d S 1 Cl
O1 1.0691(10) 0.2500 0.5131(9) 0.0200(17) Uiso d S 1 O
O2 0.8539(10) 0.2500 0.5706(9) 0.0200(17) Uiso d S 1 O
O3 0.6790(7) 0.3235(4) 0.3429(6) 0.0200(13) Uiso d . 1 O
O4 0.9232(7) 0.3537(4) 0.3519(6) 0.0200(12) Uiso d . 1 O
C1 1.3069(13) 0.2500 0.6871(13) 0.020(2) Uiso d S 1 C
C2 1.3724(9) 0.1878(5) 0.7679(9) 0.0200(16) Uiso d . 1 C
C3 1.3349(13) 0.2500 0.5742(13) 0.020(2) Uiso d S 1 C
C5 1.1497(13) 0.2500 0.6406(13) 0.020(2) Uiso d S 1 C
C6 1.0969(13) 0.2500 0.7373(13) 0.020(2) Uiso d S 1 C
H1 1.1711 0.2500 0.8451 0.02(4) Uiso d SR 1 H
C7 0.9524(13) 0.2500 0.6988(13) 0.020(2) Uiso d S 1 C
C8 0.8934(13) 0.2500 0.8012(13) 0.020(2) Uiso d S 1 C
C9 0.7997(9) 0.1813(5) 0.7744(9) 0.0200(17) Uiso d . 1 C
C10 1.0141(13) 0.2500 0.9509(13) 0.020(2) Uiso d S 1 C
C12 0.4996(9) 0.4111(5) 0.2713(9) 0.0200(16) Uiso d . 1 C
C13 0.4647(9) 0.4923(5) 0.2310(9) 0.0200(16) Uiso d . 1 C
C14 0.4822(9) 0.3934(5) 0.3975(9) 0.0200(16) Uiso d . 1 C
C15 0.3901(9) 0.3649(5) 0.1510(9) 0.0200(16) Uiso d . 1 C
C16 0.6440(9) 0.3873(5) 0.2952(9) 0.0200(16) Uiso d . 1 C
C17 0.7292(9) 0.4318(5) 0.2643(9) 0.0200(16) Uiso d . 1 C
H2 0.6861 0.4830 0.2140 0.02(3) Uiso d R 1 H
C18 0.8678(9) 0.4150(5) 0.2938(9) 0.0200(16) Uiso d . 1 C
C19 0.9565(9) 0.4637(5) 0.2537(9) 0.0200(16) Uiso d . 1 C
C20 0.9740(9) 0.4238(5) 0.1428(9) 0.0200(16) Uiso d . 1 C
C21 0.9017(9) 0.5386(5) 0.2176(9) 0.0200(16) Uiso d . 1 C
C22 1.1040(9) 0.4692(5) 0.3801(9) 0.0200(16) Uiso d . 1 C

loop_
_atom_type_symbol
_atom_type_description
_atom_type_scat_dispersion_real
_atom_type_scat_dispersion_imag
_atom_type_scat_source
C C 0.0033 0.0016 'International Tables Vol C Tables 4.2.6.8 and 6.1.1.4'
H H 0.0000 0.0000 'International Tables Vol C Tables 4.2.6.8 and 6.1.1.4'
Cl Cl 0.1484 0.1585 'International Tables Vol C Tables 4.2.6.8 and 6.1.1.4'
O O 0.0106 0.0060 'International Tables Vol C Tables 4.2.6.8 and 6.1.1.4'
Zr Zr -2.9673 0.5597 'International Tables Vol C Tables 4.2.6.8 and 6.1.1.4'

loop_
_geom_angle_atom_site_label_1
_geom_angle_atom_site_label_2
_geom_angle_atom_site_label_3
_geom_angle_site_symmetry_1
_geom_angle_site_symmetry_3
_geom_angle
O4 Zr1 O4 . 4_565 127.0(4)
O4 Zr1 O2 . . 106.6(2)
O4 Zr1 O2 4_565 . 106.6(2)
O4 Zr1 O1 . . 74.3(2)
O4 Zr1 O1 4_565 . 74.3(2)
O2 Zr1 O1 . . 77.1(4)
O4 Zr1 O3 . . 75.9(3)
O4 Zr1 O3 4_565 . 151.3(3)
O2 Zr1 O3 . . 77.9(3)
O1 Zr1 O3 . . 133.3(2)
O4 Zr1 O3 . 4_565 151.3(3)
O4 Zr1 O3 4_565 4_565 75.9(3)
O2 Zr1 O3 . 4_565 77.9(3)
O1 Zr1 O3 . 4_565 133.3(2)
O3 Zr1 O3 . 4_565 77.5(4)
O4 Zr1 Cl1 . . 81.50(18)
O4 Zr1 Cl1 4_565 . 81.50(18)
O2 Zr1 Cl1 . . 159.6(3)
O1 Zr1 Cl1 . . 123.3(3)
O3 Zr1 Cl1 . . 86.21(19)
O3 Zr1 Cl1 4_565 . 86.21(19)
C5 O1 Zr1 . . 138.8(9)
C7 O2 Zr1 . . 136.0(9)
C16 O3 Zr1 . . 135.3(7)
C18 O4 Zr1 . . 136.4(6)
C3 C1 C2 . 4_565 107.9(8)
C3 C1 C2 . . 107.9(8)
C2 C1 C2 4_565 . 107.3(11)
C3 C1 C5 . . 111.2(11)
C2 C1 C5 4_565 . 111.2(8)
C2 C1 C5 . . 111.2(8)
O1 C5 C6 . . 122.0(12)
O1 C5 C1 . . 117.1(12)
C6 C5 C1 . . 121.0(11)
C7 C6 C5 . . 122.8(12)
C7 C6 H1 . . 118.6
C5 C6 H1 . . 118.6
O2 C7 C6 . . 123.3(13)
O2 C7 C8 . . 113.1(11)
C6 C7 C8 . . 123.7(11)
C7 C8 C9 . 4_565 108.2(7)
C7 C8 C9 . . 108.2(7)
C9 C8 C9 4_565 . 108.5(10)
C7 C8 C10 . . 110.9(11)
C9 C8 C10 4_565 . 110.4(7)
C9 C8 C10 . . 110.4(7)
C16 C12 C14 . . 109.3(7)
C16 C12 C13 . . 114.8(8)
C14 C12 C13 . . 110.6(8)
C16 C12 C15 . . 107.4(8)
C14 C12 C15 . . 107.4(8)
C13 C12 C15 . . 107.1(7)
O3 C16 C17 . . 123.1(9)
O3 C16 C12 . . 115.0(9)
C17 C16 C12 . . 121.9(9)
C16 C17 C18 . . 124.4(9)
C16 C17 H2 . . 117.8
C18 C17 H2 . . 117.8
O4 C18 C17 . . 120.0(9)
O4 C18 C19 . . 116.8(8)
C17 C18 C19 . . 123.1(8)
C21 C19 C20 . . 114.7(8)
C21 C19 C18 . . 113.8(8)
C20 C19 C18 . . 106.4(8)
C21 C19 C22 . . 107.1(8)
C20 C19 C22 . . 107.5(8)
C18 C19 C22 . . 107.1(7)

loop_
_geom_bond_atom_site_label_1
_geom_bond_atom_site_label_2
_geom_bond_site_symmetry_2
_geom_bond_distance
Zr1 O4 . 2.116(7)
Zr1 O4 4_565 2.116(7)
Zr1 O2 . 2.122(10)
Zr1 O1 . 2.131(9)
Zr1 O3 . 2.145(7)
Zr1 O3 4_565 2.145(7)
Zr1 Cl1 . 2.495(4)
O1 C5 . 1.257(15)
O2 C7 . 1.308(15)
O3 C16 . 1.261(12)
O4 C18 . 1.288(11)
C1 C3 . 1.40(2)
C1 C2 4_565 1.411(12)
C1 C2 . 1.411(12)
C1 C5 . 1.511(18)
C5 C6 . 1.41(2)
C6 C7 . 1.398(18)
C6 H1 . 1.0753
C7 C8 . 1.52(2)
C8 C9 4_565 1.545(12)
C8 C9 . 1.545(12)
C8 C10 . 1.547(17)
C12 C16 . 1.503(13)
C12 C14 . 1.515(13)
C12 C13 . 1.543(13)
C12 C15 . 1.545(12)
C16 C17 . 1.375(14)
C17 C18 . 1.394(13)
C17 H2 . 1.0746
C18 C19 . 1.506(14)
C19 C21 . 1.468(13)
C19 C20 . 1.503(13)
C19 C22 . 1.544(12)
